data_4071871
loop_
_publ_author_name
'Bugarin, Alejandro'
'Connell, Brian T.'

_publ_section_title
;
 Chiral Nickel(II) and Palladium(II) NCN-Pincer Complexes Based on
 Substituted Benzene: Synthesis, Structure, and Lewis Acidity
;
_journal_issue 17
_journal_name_full Organometallics
_journal_page_first 4357
_journal_paper_doi 10.1021/om8004367
_journal_volume 27
_journal_year 2008
_chemical_absolute_configuration rm
_chemical_formula_sum 'C24 H19 Br N2 Ni O2'
_chemical_formula_weight 506.03
_chemical_name_systematic
;                                                                              
 ?                                                                             
;
_space_group_IT_number 18
_symmetry_cell_setting orthorhombic
_symmetry_space_group_name_Hall 'P 2 2ab'
_symmetry_space_group_name_H-M 'P 21 21 2'
_atom_sites_solution_hydrogens geom
_atom_sites_solution_primary direct
_atom_sites_solution_secondary difmap
_audit_creation_method SHELXL-97
_cell_angle_alpha 90.00
_cell_angle_beta 90.00
_cell_angle_gamma 90.00
_cell_formula_units_Z 2
_cell_length_a 13.1670(9)
_cell_length_b 5.8235(4)
_cell_length_c 13.0951(8)
_cell_measurement_reflns_used 875
_cell_measurement_temperature 110(2)
_cell_measurement_theta_max 59.90
_cell_measurement_theta_min 4.76
_cell_volume 1004.11(12)
_computing_cell_refinement 'Bruker FRAMBO'
_computing_data_collection 'Bruker FRAMBO'
_computing_data_reduction 'Bruker SAINT'
_computing_molecular_graphics 'Bruker SHELXTL'
_computing_publication_material 'Bruker SHELXTL'
_computing_structure_refinement 'SHELXL-97 (Sheldrick, 1997)'
_computing_structure_solution 'SHELXS-97 (Sheldrick, 1990)'
_diffrn_ambient_temperature 110(2)
_diffrn_measured_fraction_theta_full 0.942
_diffrn_measured_fraction_theta_max 0.942
_diffrn_measurement_device_type 'MWPC area detector'
_diffrn_measurement_method 'phi and omega scans'
_diffrn_radiation_monochromator graphite
_diffrn_radiation_source 'fine-focus sealed tube'
_diffrn_radiation_type CuK\a
_diffrn_radiation_wavelength 1.54178
_diffrn_reflns_av_R_equivalents 0.0339
_diffrn_reflns_av_sigmaI/netI 0.0226
_diffrn_reflns_limit_h_max 14
_diffrn_reflns_limit_h_min -14
_diffrn_reflns_limit_k_max 6
_diffrn_reflns_limit_k_min -6
_diffrn_reflns_limit_l_max 14
_diffrn_reflns_limit_l_min -14
_diffrn_reflns_number 7380
_diffrn_reflns_theta_full 59.98
_diffrn_reflns_theta_max 59.98
_diffrn_reflns_theta_min 3.37
_exptl_absorpt_coefficient_mu 3.921
_exptl_absorpt_correction_T_max 0.9961
_exptl_absorpt_correction_T_min 0.7192
_exptl_absorpt_correction_type multi-scan
_exptl_absorpt_process_details sadabs
_exptl_crystal_colour yellow
_exptl_crystal_density_diffrn 1.674
_exptl_crystal_density_method 'not measured'
_exptl_crystal_description 'needle    '
_exptl_crystal_F_000 512
_exptl_crystal_size_max 0.09
_exptl_crystal_size_mid 0.06
_exptl_crystal_size_min 0.01
_refine_diff_density_max 0.303
_refine_diff_density_min -0.175
_refine_diff_density_rms 0.045
_refine_ls_abs_structure_details 'Flack H D (1983), Acta Cryst. A39, 876-881'
_refine_ls_abs_structure_Flack -0.019(19)
_refine_ls_extinction_method none
_refine_ls_goodness_of_fit_ref 1.035
_refine_ls_hydrogen_treatment constr
_refine_ls_matrix_type full
_refine_ls_number_parameters 138
_refine_ls_number_reflns 1406
_refine_ls_number_restraints 0
_refine_ls_restrained_S_all 1.035
_refine_ls_R_factor_all 0.0210
_refine_ls_R_factor_gt 0.0196
_refine_ls_shift/su_max 0.002
_refine_ls_shift/su_mean 0.000
_refine_ls_structure_factor_coef Fsqd
_refine_ls_weighting_details 'calc w=1/[\s^2^(Fo^2^)+(0.0335P)^2^+0.0000P] where P=(Fo^2^+2Fc^2^)/3'
_refine_ls_weighting_scheme calc
_refine_ls_wR_factor_gt 0.0474
_refine_ls_wR_factor_ref 0.0478
_reflns_number_gt 1344
_reflns_number_total 1406
_reflns_threshold_expression >2sigma(I)
_cod_data_source_file om8004367_si_002.cif
_cod_data_source_block I
_cod_depositor_comments
;
The following automatic conversions were performed:

'_symmetry_cell_setting' value 'Orthorhombic' changed to
'orthorhombic' according to
/home/saulius/struct/CIF-dictionaries/cif_core.dic dictionary named
'cif_core.dic' version 2.4.1 from 2010-06-29.

Automatic conversion script
Id: cif_fix_values 1715 2011-07-08 13:25:40Z adriana 
;
_cod_original_sg_symbol_H-M P2(1)2(1)2
_cod_database_code 4071871

loop_
_symmetry_equiv_pos_as_xyz
'x, y, z'
'-x, -y, z'
'-x+1/2, y+1/2, -z'
'x+1/2, -y+1/2, -z'

loop_
_atom_site_label
_atom_site_type_symbol
_atom_site_fract_x
_atom_site_fract_y
_atom_site_fract_z
_atom_site_U_iso_or_equiv
_atom_site_adp_type
_atom_site_occupancy
_atom_site_symmetry_multiplicity
_atom_site_calc_flag
_atom_site_refinement_flags
Br1 Br 0.5000 0.0000 0.84611(2) 0.02623(12) Uani 1 2 d S
Ni1 Ni 0.5000 0.0000 0.66921(3) 0.01651(13) Uani 1 2 d S
O1 O 0.65242(10) -0.5046(4) 0.52825(12) 0.0285(3) Uani 1 1 d .
N1 N 0.58719(14) -0.2630(3) 0.64641(14) 0.0203(4) Uani 1 1 d .
C1 C 0.5000 0.0000 0.5284(2) 0.0211(6) Uani 1 2 d S
C2 C 0.55034(17) -0.1716(4) 0.47528(18) 0.0224(5) Uani 1 1 d .
C3 C 0.54876(18) -0.1776(5) 0.36894(19) 0.0283(6) Uani 1 1 d .
H3A H 0.5802 -0.2999 0.3328 0.034 Uiso 1 1 calc R
C4 C 0.5000 0.0000 0.3164(2) 0.0321(8) Uani 1 2 d S
H4A H 0.5000 0.0000 0.2430 0.039 Uiso 1 2 d SR
C5 C 0.59846(17) -0.3174(4) 0.55073(18) 0.0215(5) Uani 1 1 d .
C6 C 0.68529(19) -0.5978(5) 0.6266(2) 0.0315(6) Uani 1 1 d .
H6A H 0.7603 -0.5969 0.6315 0.038 Uiso 1 1 calc R
H6B H 0.6610 -0.7576 0.6349 0.038 Uiso 1 1 calc R
C7 C 0.63840(17) -0.4405(3) 0.70942(19) 0.0222(5) Uani 1 1 d .
H7A H 0.5859 -0.5289 0.7482 0.027 Uiso 1 1 calc R
C8 C 0.71878(16) -0.3572(4) 0.78288(17) 0.0173(5) Uani 1 1 d .
C9 C 0.74356(16) -0.5017(5) 0.86421(15) 0.0244(5) Uani 1 1 d .
H9A H 0.7062 -0.6392 0.8747 0.029 Uiso 1 1 calc R
C10 C 0.8227(2) -0.4453(4) 0.93009(17) 0.0270(6) Uani 1 1 d .
H10A H 0.8405 -0.5466 0.9840 0.032 Uiso 1 1 calc R
C11 C 0.87537(18) -0.2419(4) 0.91717(18) 0.0244(5) Uani 1 1 d .
H11A H 0.9285 -0.2022 0.9629 0.029 Uiso 1 1 calc R
C12 C 0.85055(19) -0.0968(4) 0.83767(19) 0.0255(6) Uani 1 1 d .
H12A H 0.8864 0.0435 0.8292 0.031 Uiso 1 1 calc R
C13 C 0.77334(18) -0.1547(4) 0.76990(19) 0.0249(5) Uani 1 1 d .
H13A H 0.7578 -0.0555 0.7145 0.030 Uiso 1 1 calc R

loop_
_atom_site_aniso_label
_atom_site_aniso_U_11
_atom_site_aniso_U_22
_atom_site_aniso_U_33
_atom_site_aniso_U_23
_atom_site_aniso_U_13
_atom_site_aniso_U_12
Br1 0.02546(19) 0.0369(2) 0.01631(17) 0.000 0.000 0.00622(19)
Ni1 0.0141(2) 0.0231(3) 0.0123(2) 0.000 0.000 0.0046(3)
O1 0.0214(8) 0.0307(8) 0.0335(8) -0.0152(10) 0.0030(6) 0.0047(9)
N1 0.0119(9) 0.0281(10) 0.0208(10) 0.0018(8) -0.0006(8) 0.0031(8)
C1 0.0143(13) 0.0303(15) 0.0186(13) 0.000 0.000 0.0026(18)
C2 0.0158(11) 0.0308(12) 0.0206(13) -0.0042(10) 0.0038(10) -0.0090(10)
C3 0.0157(11) 0.0473(15) 0.0219(13) -0.0124(12) 0.0032(10) -0.0115(11)
C4 0.0271(17) 0.056(2) 0.0132(13) 0.000 0.000 -0.014(2)
C5 0.0121(12) 0.0254(12) 0.0269(13) -0.0082(10) 0.0029(10) -0.0043(10)
C6 0.0170(11) 0.0303(12) 0.0472(16) -0.0124(12) -0.0071(11) 0.0064(11)
C7 0.0163(11) 0.0197(12) 0.0307(13) 0.0016(9) -0.0018(9) 0.0030(9)
C8 0.0124(11) 0.0182(11) 0.0214(12) 0.0013(9) 0.0033(9) 0.0036(9)
C9 0.0311(12) 0.0187(10) 0.0235(10) 0.0031(13) 0.0043(9) -0.0002(12)
C10 0.0393(14) 0.0237(15) 0.0181(11) 0.0054(9) -0.0007(10) 0.0041(10)
C11 0.0212(12) 0.0337(13) 0.0184(12) -0.0037(10) 0.0004(10) 0.0043(11)
C12 0.0211(12) 0.0243(11) 0.0311(15) 0.0052(9) -0.0008(10) -0.0021(10)
C13 0.0223(12) 0.0236(12) 0.0288(13) 0.0115(10) -0.0030(10) -0.0006(10)

loop_
_atom_type_symbol
_atom_type_description
_atom_type_scat_dispersion_real
_atom_type_scat_dispersion_imag
_atom_type_scat_source
C C 0.0181 0.0091 'International Tables Vol C Tables 4.2.6.8 and 6.1.1.4'
H H 0.0000 0.0000 'International Tables Vol C Tables 4.2.6.8 and 6.1.1.4'
N N 0.0311 0.0180 'International Tables Vol C Tables 4.2.6.8 and 6.1.1.4'
O O 0.0492 0.0322 'International Tables Vol C Tables 4.2.6.8 and 6.1.1.4'
Ni Ni -3.0029 0.5091 'International Tables Vol C Tables 4.2.6.8 and 6.1.1.4'
Br Br -0.6763 1.2805 'International Tables Vol C Tables 4.2.6.8 and 6.1.1.4'

loop_
_geom_angle_atom_site_label_1
_geom_angle_atom_site_label_2
_geom_angle_atom_site_label_3
_geom_angle
_geom_angle_site_symmetry_1
_geom_angle_site_symmetry_3
C1 Ni1 N1 81.13(6) . .
C1 Ni1 N1 81.13(6) . 2_655
N1 Ni1 N1 162.27(11) . 2_655
C1 Ni1 Br1 180.0 . .
N1 Ni1 Br1 98.87(6) . .
N1 Ni1 Br1 98.87(6) 2_655 .
C5 O1 C6 105.45(17) . .
C5 N1 C7 108.28(19) . .
C5 N1 Ni1 114.13(15) . .
C7 N1 Ni1 137.23(15) . .
C2 C1 C2 119.7(3) . 2_655
C2 C1 Ni1 120.13(14) . .
C2 C1 Ni1 120.13(14) 2_655 .
C1 C2 C3 120.8(2) . .
C1 C2 C5 106.8(2) . .
C3 C2 C5 132.3(2) . .
C2 C3 C4 118.7(2) . .
C2 C3 H3A 120.6 . .
C4 C3 H3A 120.6 . .
C3 C4 C3 121.0(3) . 2_655
C3 C4 H4A 119.5 . .
C3 C4 H4A 119.5 2_655 .
N1 C5 O1 118.2(2) . .
N1 C5 C2 117.6(2) . .
O1 C5 C2 124.2(2) . .
O1 C6 C7 106.23(19) . .
O1 C6 H6A 110.5 . .
C7 C6 H6A 110.5 . .
O1 C6 H6B 110.5 . .
C7 C6 H6B 110.5 . .
H6A C6 H6B 108.7 . .
N1 C7 C8 116.64(17) . .
N1 C7 C6 101.76(19) . .
C8 C7 C6 110.90(19) . .
N1 C7 H7A 109.1 . .
C8 C7 H7A 109.1 . .
C6 C7 H7A 109.1 . .
C13 C8 C9 118.9(2) . .
C13 C8 C7 123.81(19) . .
C9 C8 C7 117.1(2) . .
C10 C9 C8 120.4(2) . .
C10 C9 H9A 119.8 . .
C8 C9 H9A 119.8 . .
C11 C10 C9 120.1(2) . .
C11 C10 H10A 119.9 . .
C9 C10 H10A 119.9 . .
C12 C11 C10 119.9(2) . .
C12 C11 H11A 120.1 . .
C10 C11 H11A 120.1 . .
C11 C12 C13 120.4(2) . .
C11 C12 H12A 119.8 . .
C13 C12 H12A 119.8 . .
C12 C13 C8 120.3(2) . .
C12 C13 H13A 119.8 . .
C8 C13 H13A 119.8 . .

loop_
_geom_bond_atom_site_label_1
_geom_bond_atom_site_label_2
_geom_bond_distance
_geom_bond_site_symmetry_2
Br1 Ni1 2.3164(5) .
Ni1 C1 1.844(3) .
Ni1 N1 1.9371(19) .
Ni1 N1 1.9371(19) 2_655
O1 C5 1.334(3) .
O1 C6 1.463(3) .
N1 C5 1.301(3) .
N1 C7 1.485(3) .
C1 C2 1.386(3) .
C1 C2 1.386(3) 2_655
C2 C3 1.393(4) .
C2 C5 1.449(4) .
C3 C4 1.398(3) .
C3 H3A 0.9500 .
C4 C3 1.398(3) 2_655
C4 H4A 0.9600 .
C6 C7 1.548(4) .
C6 H6A 0.9900 .
C6 H6B 0.9900 .
C7 C8 1.510(3) .
C7 H7A 1.0000 .
C8 C13 1.391(3) .
C8 C9 1.396(3) .
C9 C10 1.392(3) .
C9 H9A 0.9500 .
C10 C11 1.383(4) .
C10 H10A 0.9500 .
C11 C12 1.380(4) .
C11 H11A 0.9500 .
C12 C13 1.391(4) .
C12 H12A 0.9500 .
C13 H13A 0.9500 .

loop_
_geom_torsion_atom_site_label_1
_geom_torsion_atom_site_label_2
_geom_torsion_atom_site_label_3
_geom_torsion_atom_site_label_4
_geom_torsion
_geom_torsion_site_symmetry_1
_geom_torsion_site_symmetry_4
C1 Ni1 N1 C5 -3.45(16) . .
N1 Ni1 N1 C5 -3.45(16) 2_655 .
Br1 Ni1 N1 C5 176.55(16) . .
C1 Ni1 N1 C7 -175.4(2) . .
N1 Ni1 N1 C7 -175.4(2) 2_655 .
Br1 Ni1 N1 C7 4.6(2) . .
N1 Ni1 C1 C2 3.30(12) . .
N1 Ni1 C1 C2 -176.70(12) 2_655 .
Br1 Ni1 C1 C2 56(100) . .
N1 Ni1 C1 C2 -176.70(12) . 2_655
N1 Ni1 C1 C2 3.30(12) 2_655 2_655
Br1 Ni1 C1 C2 -124(100) . 2_655
C2 C1 C2 C3 -1.75(16) 2_655 .
Ni1 C1 C2 C3 178.25(16) . .
C2 C1 C2 C5 177.6(2) 2_655 .
Ni1 C1 C2 C5 -2.4(2) . .
C1 C2 C3 C4 3.4(3) . .
C5 C2 C3 C4 -175.7(2) . .
C2 C3 C4 C3 -1.69(15) . 2_655
C7 N1 C5 O1 -1.9(3) . .
Ni1 N1 C5 O1 -176.11(15) . .
C7 N1 C5 C2 177.43(19) . .
Ni1 N1 C5 C2 3.2(3) . .
C6 O1 C5 N1 -0.3(3) . .
C6 O1 C5 C2 -179.5(2) . .
C1 C2 C5 N1 -0.7(3) . .
C3 C2 C5 N1 178.6(2) . .
C1 C2 C5 O1 178.58(18) . .
C3 C2 C5 O1 -2.2(4) . .
C5 O1 C6 C7 2.1(3) . .
C5 N1 C7 C8 123.7(2) . .
Ni1 N1 C7 C8 -64.0(3) . .
C5 N1 C7 C6 2.9(2) . .
Ni1 N1 C7 C6 175.18(18) . .
O1 C6 C7 N1 -3.0(2) . .
O1 C6 C7 C8 -127.75(19) . .
N1 C7 C8 C13 -25.0(3) . .
C6 C7 C8 C13 90.8(3) . .
N1 C7 C8 C9 159.6(2) . .
C6 C7 C8 C9 -84.6(3) . .
C13 C8 C9 C10 -1.0(3) . .
C7 C8 C9 C10 174.7(2) . .
C8 C9 C10 C11 2.0(3) . .
C9 C10 C11 C12 -1.2(4) . .
C10 C11 C12 C13 -0.5(4) . .
C11 C12 C13 C8 1.4(4) . .
C9 C8 C13 C12 -0.6(3) . .
C7 C8 C13 C12 -176.0(2) . .
